data_4514151
loop_
_publ_author_name
'Matsunami, Asuka'
'Kuwata, Shigeki'
'Kayaki, Yoshihito'

_publ_section_title
;
 A Bifunctional Iridium Catalyst Modified for Persistent Hydrogen
 Generation from Formic Acid: Understanding Deactivation via
 Cyclometalation of a 1,2-Diphenylethylenediamine Motif
;
_journal_name_full 'ACS Catalysis'
_journal_page_first 4479
_journal_paper_doi 10.1021/acscatal.7b01068
_journal_year 2017
_chemical_absolute_configuration 'CHOOSE rm ad rmad syn or unk'
_chemical_formula_moiety 'C13 H22 F3 Ir N2 O2 S'
_chemical_formula_sum 'C13 H22 F3 Ir N2 O2 S'
_chemical_formula_weight 519.60
_space_group_IT_number 110
_symmetry_cell_setting tetragonal
_symmetry_Int_Tables_number 110
_symmetry_space_group_name_Hall 'I 4bw -2c'
_symmetry_space_group_name_H-M 'I 41 c d'
_atom_sites_solution_hydrogens geom
_atom_sites_solution_primary direct
_atom_sites_solution_secondary difmap
_cell_angle_alpha 90.0000
_cell_angle_beta 90.0000
_cell_angle_gamma 90.0000
_cell_formula_units_Z 16
_cell_length_a 16.7238(18)
_cell_length_b 16.7238(18)
_cell_length_c 23.136(3)
_cell_measurement_reflns_used 3673
_cell_measurement_temperature 93
_cell_measurement_theta_max 27.49
_cell_measurement_theta_min 3.00
_cell_volume 6470.8(13)
_computing_cell_refinement CrystalClear
_computing_data_collection 'CrystalClear (Rigaku Inc., 2008)'
_computing_data_reduction CrystalClear
_computing_molecular_graphics 'CrystalStructure 4.0'
_computing_publication_material 'CrystalStructure 4.0 (Rigaku, 2010)'
_computing_structure_refinement 'CRYSTALS (Carruthers, et al., 1999)'
_computing_structure_solution SIR97
_diffrn_ambient_temperature 93
_diffrn_detector_area_resol_mean 7.111
_diffrn_measured_fraction_theta_full 0.988
_diffrn_measured_fraction_theta_max 0.988
_diffrn_measurement_device_type 'Rigaku Saturn724'
_diffrn_measurement_method \w
_diffrn_radiation_type 'Mo K\a'
_diffrn_radiation_wavelength 0.71075
_diffrn_reflns_av_R_equivalents 0.0457
_diffrn_reflns_limit_h_max 21
_diffrn_reflns_limit_h_min -21
_diffrn_reflns_limit_k_max 21
_diffrn_reflns_limit_k_min -20
_diffrn_reflns_limit_l_max 28
_diffrn_reflns_limit_l_min -28
_diffrn_reflns_number 25207
_diffrn_reflns_theta_full 27.49
_diffrn_reflns_theta_max 27.49
_diffrn_standards_number 0
_exptl_absorpt_coefficient_mu 8.443
_exptl_absorpt_correction_T_max 0.307
_exptl_absorpt_correction_T_min 0.204
_exptl_absorpt_correction_type multi-scan
_exptl_absorpt_process_details 'REQAB (Rigaku, 1998)'
_exptl_crystal_colour orange
_exptl_crystal_density_diffrn 2.133
_exptl_crystal_density_method 'not measured'
_exptl_crystal_description prism
_exptl_crystal_F_000 4000.00
_exptl_crystal_size_max 0.223
_exptl_crystal_size_mid 0.182
_exptl_crystal_size_min 0.140
_refine_diff_density_max 4.440
_refine_diff_density_min -1.120
_refine_ls_abs_structure_details 'Flack, H. D. (1983), Acta Cryst. A39, 876-881.  1785 Friedel Pairs'
_refine_ls_abs_structure_Flack -0.009(8)
_refine_ls_extinction_method none
_refine_ls_goodness_of_fit_ref 1.000
_refine_ls_hydrogen_treatment constr
_refine_ls_number_parameters 221
_refine_ls_number_reflns 3673
_refine_ls_R_factor_gt 0.0234
_refine_ls_shift/su_max 0.007
_refine_ls_structure_factor_coef Fsqd
_refine_ls_weighting_details 'w = 1/[0.0005Fo^2^ + 0.3670\s(Fo^2^)]/(4Fo^2^)'
_refine_ls_weighting_scheme calc
_refine_ls_wR_factor_ref 0.0574
_reflns_number_gt 3389
_reflns_number_total 3673
_reflns_threshold_expression F^2^>2.0\s(F^2^)
_cod_data_source_file cs7b01068_si_005.cif
_cod_data_source_block Tfen-IrH
_cod_original_cell_volume 6470.7(12)
_cod_database_code 4514151

loop_
_symmetry_equiv_pos_site_id
_symmetry_equiv_pos_as_xyz
1 +X,+Y,+Z
2 -Y,1/2+X,1/4+Z
3 1/2-X,1/2-Y,1/2+Z
4 1/2+Y,-X,3/4+Z
5 -X,+Y,1/2+Z
6 +Y,1/2+X,3/4+Z
7 1/2+X,1/2-Y,+Z
8 1/2-Y,-X,1/4+Z
9 1/2+X,1/2+Y,1/2+Z
10 1/2-Y,+X,3/4+Z
11 -X,-Y,+Z
12 +Y,1/2-X,1/4+Z
13 1/2-X,1/2+Y,+Z
14 1/2+Y,+X,1/4+Z
15 +X,-Y,1/2+Z
16 -Y,1/2-X,3/4+Z

loop_
_atom_site_label
_atom_site_type_symbol
_atom_site_fract_x
_atom_site_fract_y
_atom_site_fract_z
_atom_site_U_iso_or_equiv
_atom_site_adp_type
_atom_site_occupancy
_atom_site_symmetry_multiplicity
_atom_site_calc_flag
_atom_site_refinement_flags
Ir1 Ir 0.847910(10) 0.018870(10) 0.33369(3) 0.01100(5) Uani 1.0 16 d .
S2 S 0.78762(7) 0.08547(8) 0.20488(6) 0.0162(3) Uani 1.0 16 d .
F1 F 0.8470(3) -0.0592(3) 0.18854(13) 0.0297(10) Uani 1.0 16 d .
F2 F 0.8278(3) 0.0083(3) 0.11115(18) 0.0445(13) Uani 1.0 16 d .
F3 F 0.9263(3) 0.0370(3) 0.16674(17) 0.0452(12) Uani 1.0 16 d .
O1 O 0.7137(3) 0.0419(3) 0.20881(15) 0.0196(9) Uani 1.0 16 d .
O2 O 0.7893(3) 0.1539(3) 0.16746(16) 0.0239(11) Uani 1.0 16 d .
N1 N 0.9458(3) 0.0998(3) 0.34593(17) 0.0166(11) Uani 1.0 16 d .
N2 N 0.8262(3) 0.1015(3) 0.26504(19) 0.0180(11) Uani 1.0 16 d .
C1 C 0.7513(3) -0.0650(3) 0.3437(2) 0.0152(12) Uani 1.0 16 d .
C2 C 0.7217(3) 0.0121(3) 0.3638(2) 0.0150(12) Uani 1.0 16 d .
C3 C 0.7690(3) 0.0376(3) 0.4114(2) 0.0163(12) Uani 1.0 16 d .
C4 C 0.8296(4) -0.0225(3) 0.4213(3) 0.0163(13) Uani 1.0 16 d .
C5 C 0.8166(3) -0.0879(3) 0.3811(2) 0.0145(12) Uani 1.0 16 d .
C6 C 0.7130(4) -0.1174(4) 0.2985(2) 0.0195(13) Uani 1.0 16 d .
C7 C 0.6523(3) 0.0552(3) 0.3387(3) 0.0195(12) Uani 1.0 16 d .
C8 C 0.7556(4) 0.1106(4) 0.4471(3) 0.0238(15) Uani 1.0 16 d .
C9 C 0.8901(4) -0.0207(4) 0.4689(3) 0.0231(15) Uani 1.0 16 d .
C10 C 0.8565(4) -0.1671(4) 0.3821(3) 0.0203(14) Uani 1.0 16 d .
C11 C 0.9550(4) 0.1521(4) 0.2941(3) 0.0331(18) Uani 1.0 16 d .
C12 C 0.8747(5) 0.1747(4) 0.2732(3) 0.0343(18) Uani 1.0 16 d .
C13 C 0.8510(4) 0.0129(4) 0.1661(3) 0.0248(16) Uani 1.0 16 d .
H1 H 0.9486 0.1432 0.3736 0.0200 Uiso 1.0 16 calc R
H2 H 1.0020 0.0857 0.3467 0.0201 Uiso 1.0 16 calc R
H3 H 0.6997 -0.0874 0.2645 0.0234 Uiso 1.0 16 calc R
H4 H 0.7483 -0.1605 0.2883 0.0234 Uiso 1.0 16 calc R
H5 H 0.6651 -0.1388 0.3153 0.0235 Uiso 1.0 16 calc R
H6 H 0.6559 0.1109 0.3485 0.0235 Uiso 1.0 16 calc R
H7 H 0.6522 0.0495 0.2974 0.0235 Uiso 1.0 16 calc R
H8 H 0.6038 0.0334 0.3542 0.0235 Uiso 1.0 16 calc R
H9 H 0.8039 0.1236 0.4675 0.0286 Uiso 1.0 16 calc R
H10 H 0.7411 0.1544 0.4224 0.0286 Uiso 1.0 16 calc R
H11 H 0.7135 0.1010 0.4744 0.0287 Uiso 1.0 16 calc R
H12 H 0.9349 -0.0533 0.4584 0.0278 Uiso 1.0 16 calc R
H13 H 0.9076 0.0334 0.4747 0.0277 Uiso 1.0 16 calc R
H14 H 0.8668 -0.0407 0.5040 0.0278 Uiso 1.0 16 calc R
H15 H 0.8784 -0.1795 0.3448 0.0245 Uiso 1.0 16 calc R
H16 H 0.8986 -0.1667 0.4103 0.0245 Uiso 1.0 16 calc R
H17 H 0.8176 -0.2067 0.3925 0.0246 Uiso 1.0 16 calc R
H18 H 0.9851 0.1984 0.3069 0.0397 Uiso 1.0 16 calc R
H19 H 0.9853 0.1238 0.2648 0.0398 Uiso 1.0 16 calc R
H20 H 0.8794 0.2028 0.2368 0.0412 Uiso 1.0 16 calc R
H21 H 0.8482 0.2087 0.3013 0.0412 Uiso 1.0 16 calc R

loop_
_atom_site_aniso_label
_atom_site_aniso_U_11
_atom_site_aniso_U_22
_atom_site_aniso_U_33
_atom_site_aniso_U_12
_atom_site_aniso_U_13
_atom_site_aniso_U_23
Ir1 0.01117(9) 0.01057(8) 0.01126(9) -0.00096(5) 0.00098(8) 0.00090(14)
S2 0.0156(6) 0.0174(6) 0.0156(6) 0.0022(5) 0.0021(5) 0.0043(5)
F1 0.046(3) 0.0228(19) 0.0207(17) 0.0136(16) -0.0006(14) -0.0025(14)
F2 0.065(3) 0.054(3) 0.015(2) 0.032(3) 0.0058(19) -0.0013(17)
F3 0.0209(19) 0.054(3) 0.061(3) 0.0099(18) 0.0174(18) 0.002(2)
O1 0.0165(17) 0.0234(19) 0.0189(19) -0.0005(15) -0.0025(15) 0.0031(15)
O2 0.026(3) 0.025(3) 0.021(2) 0.0060(16) -0.0003(16) 0.0104(15)
N1 0.0118(18) 0.020(2) 0.018(3) -0.0052(16) -0.0019(16) -0.0018(15)
N2 0.023(3) 0.011(2) 0.021(3) 0.0017(18) -0.0045(18) 0.0040(17)
C1 0.016(3) 0.016(2) 0.014(3) 0.0004(18) 0.0028(19) 0.0015(18)
C2 0.012(3) 0.017(3) 0.016(3) -0.0013(19) 0.0040(19) 0.0009(19)
C3 0.014(3) 0.019(3) 0.016(3) -0.0043(19) 0.0083(18) 0.0022(19)
C4 0.019(3) 0.018(3) 0.011(3) -0.005(2) 0.0044(19) 0.0037(18)
C5 0.014(3) 0.017(3) 0.012(3) -0.0016(19) 0.0069(19) 0.0023(19)
C6 0.018(3) 0.023(3) 0.017(3) -0.007(3) -0.003(2) 0.003(2)
C7 0.016(3) 0.022(3) 0.021(3) 0.0041(18) 0.005(2) 0.005(3)
C8 0.028(3) 0.023(3) 0.021(3) -0.006(3) 0.003(3) -0.003(3)
C9 0.026(3) 0.025(3) 0.019(3) -0.004(3) 0.001(3) 0.001(2)
C10 0.021(3) 0.021(3) 0.019(3) -0.005(3) -0.000(3) 0.004(3)
C11 0.028(4) 0.030(4) 0.042(4) -0.017(3) -0.004(3) 0.014(3)
C12 0.039(4) 0.020(3) 0.043(4) -0.007(3) -0.008(4) 0.013(3)
C13 0.026(3) 0.027(3) 0.021(4) 0.007(3) 0.008(3) 0.006(3)

loop_
_atom_type_symbol
_atom_type_description
_atom_type_scat_dispersion_real
_atom_type_scat_dispersion_imag
_atom_type_scat_source
C C 0.0033 0.0016
;
International Tables for Crystallography
(1992, Vol. C, Tables 4.2.6.8 and 6.1.1.4)
;
H H 0.0000 0.0000
;
International Tables for Crystallography
(1992, Vol. C, Table 6.1.1.4)
;
F F 0.0171 0.0103
;
International Tables for Crystallography
(1992, Vol. C, Tables 4.2.6.8 and 6.1.1.4)
;
Ir Ir -1.4442 7.9887
;
International Tables for Crystallography
(1992, Vol. C, Tables 4.2.6.8 and 6.1.1.4)
;
N N 0.0061 0.0033
;
International Tables for Crystallography
(1992, Vol. C, Tables 4.2.6.8 and 6.1.1.4)
;
O O 0.0106 0.0060
;
International Tables for Crystallography
(1992, Vol. C, Tables 4.2.6.8 and 6.1.1.4)
;
S S 0.1246 0.1234
;
International Tables for Crystallography
(1992, Vol. C, Tables 4.2.6.8 and 6.1.1.4)
;

loop_
_geom_angle_atom_site_label_1
_geom_angle_atom_site_label_2
_geom_angle_atom_site_label_3
_geom_angle
_geom_angle_publ_flag
N1 Ir1 N2 79.63(17) yes
N1 Ir1 C1 166.18(17) yes
N1 Ir1 C2 135.64(17) yes
N1 Ir1 C3 104.74(17) yes
N1 Ir1 C4 100.73(18) yes
N1 Ir1 C5 129.78(17) yes
N2 Ir1 C1 111.92(18) yes
N2 Ir1 C2 95.97(18) yes
N2 Ir1 C3 113.82(18) yes
N2 Ir1 C4 151.53(19) yes
N2 Ir1 C5 150.59(18) yes
C1 Ir1 C2 38.87(18) yes
C1 Ir1 C3 64.21(19) yes
C1 Ir1 C4 65.48(19) yes
C1 Ir1 C5 39.20(18) yes
C2 Ir1 C3 36.99(18) yes
C2 Ir1 C4 63.6(2) yes
C2 Ir1 C5 64.50(18) yes
C3 Ir1 C4 38.1(2) yes
C3 Ir1 C5 64.36(19) yes
C4 Ir1 C5 39.24(19) yes
O1 S2 O2 117.3(3) yes
O1 S2 N2 112.7(3) yes
O1 S2 C13 101.0(3) yes
O2 S2 N2 113.2(3) yes
O2 S2 C13 102.7(3) yes
N2 S2 C13 108.1(3) yes
Ir1 N1 C11 110.1(4) yes
Ir1 N2 S2 128.6(3) yes
Ir1 N2 C12 110.2(4) yes
S2 N2 C12 118.9(4) yes
Ir1 C1 C2 73.3(3) yes
Ir1 C1 C5 70.7(3) yes
Ir1 C1 C6 128.6(4) yes
C2 C1 C5 107.4(4) yes
C2 C1 C6 126.3(5) yes
C5 C1 C6 125.6(5) yes
Ir1 C2 C1 67.9(3) yes
Ir1 C2 C3 72.6(3) yes
Ir1 C2 C7 126.4(4) yes
C1 C2 C3 108.9(5) yes
C1 C2 C7 124.7(5) yes
C3 C2 C7 126.4(5) yes
Ir1 C3 C2 70.4(3) yes
Ir1 C3 C4 67.6(3) yes
Ir1 C3 C8 130.0(4) yes
C2 C3 C4 107.7(5) yes
C2 C3 C8 126.3(5) yes
C4 C3 C8 125.9(5) yes
Ir1 C4 C3 74.3(3) yes
Ir1 C4 C5 70.2(3) yes
Ir1 C4 C9 126.0(4) yes
C3 C4 C5 108.5(5) yes
C3 C4 C9 125.3(5) yes
C5 C4 C9 126.0(5) yes
Ir1 C5 C1 70.1(3) yes
Ir1 C5 C4 70.5(3) yes
Ir1 C5 C10 129.6(4) yes
C1 C5 C4 107.3(5) yes
C1 C5 C10 125.8(5) yes
C4 C5 C10 126.6(5) yes
N1 C11 C12 108.6(6) yes
N2 C12 C11 109.2(5) yes
S2 C13 F1 112.5(5) yes
S2 C13 F2 109.6(5) yes
S2 C13 F3 110.0(5) yes
F1 C13 F2 108.0(6) yes
F1 C13 F3 108.9(5) yes
F2 C13 F3 107.7(6) yes
Ir1 N1 H1 126.631 no
Ir1 N1 H2 126.103 no
C11 N1 H1 94.993 no
C11 N1 H2 93.325 no
H1 N1 H2 97.120 no
C1 C6 H3 111.271 no
C1 C6 H4 110.290 no
C1 C6 H5 106.893 no
H3 C6 H4 109.444 no
H3 C6 H5 109.455 no
H4 C6 H5 109.441 no
C2 C7 H6 109.190 no
C2 C7 H7 110.076 no
C2 C7 H8 109.231 no
H6 C7 H7 109.440 no
H6 C7 H8 109.444 no
H7 C7 H8 109.444 no
C3 C8 H9 109.307 no
C3 C8 H10 109.494 no
C3 C8 H11 109.696 no
H9 C8 H10 109.439 no
H9 C8 H11 109.445 no
H10 C8 H11 109.447 no
C4 C9 H12 109.325 no
C4 C9 H13 109.213 no
C4 C9 H14 109.962 no
H12 C9 H13 109.441 no
H12 C9 H14 109.443 no
H13 C9 H14 109.443 no
C5 C10 H15 110.491 no
C5 C10 H16 109.585 no
C5 C10 H17 108.426 no
H15 C10 H16 109.442 no
H15 C10 H17 109.443 no
H16 C10 H17 109.434 no
N1 C11 H18 106.076 no
N1 C11 H19 109.216 no
C12 C11 H18 111.628 no
C12 C11 H19 111.802 no
H18 C11 H19 109.334 no
N2 C12 H20 109.526 no
N2 C12 H21 108.748 no
C11 C12 H20 109.591 no
C11 C12 H21 110.234 no
H20 C12 H21 109.494 no

loop_
_geom_bond_atom_site_label_1
_geom_bond_atom_site_label_2
_geom_bond_distance
_geom_bond_publ_flag
Ir1 N1 2.143(4) yes
Ir1 N2 2.136(5) yes
Ir1 C1 2.152(5) yes
Ir1 C2 2.225(5) yes
Ir1 C3 2.253(5) yes
Ir1 C4 2.164(6) yes
Ir1 C5 2.160(5) yes
S2 O1 1.438(4) yes
S2 O2 1.436(4) yes
S2 N2 1.557(5) yes
S2 C13 1.844(7) yes
F1 C13 1.315(8) yes
F2 C13 1.332(8) yes
F3 C13 1.323(7) yes
N1 C11 1.492(8) yes
N2 C12 1.481(8) yes
C1 C2 1.458(7) yes
C1 C5 1.447(7) yes
C1 C6 1.506(7) yes
C2 C3 1.421(7) yes
C2 C7 1.485(7) yes
C3 C4 1.445(8) yes
C3 C8 1.491(8) yes
C4 C5 1.452(8) yes
C4 C9 1.495(8) yes
C5 C10 1.483(8) yes
C11 C12 1.476(10) yes
N1 H1 0.970 no
N1 H2 0.970 no
C6 H3 0.960 no
C6 H4 0.960 no
C6 H5 0.960 no
C7 H6 0.960 no
C7 H7 0.960 no
C7 H8 0.960 no
C8 H9 0.960 no
C8 H10 0.960 no
C8 H11 0.960 no
C9 H12 0.960 no
C9 H13 0.960 no
C9 H14 0.960 no
C10 H15 0.960 no
C10 H16 0.960 no
C10 H17 0.960 no
C11 H18 0.970 no
C11 H19 0.970 no
C12 H20 0.970 no
C12 H21 0.970 no

loop_
_geom_contact_atom_site_label_1
_geom_contact_atom_site_label_2
_geom_contact_distance
_geom_contact_publ_flag
_geom_contact_site_symmetry_2
F1 O1 2.837(6) no .
F1 N2 3.237(6) no .
F1 C6 3.527(6) no .
F2 O1 3.010(6) no .
F2 O2 2.836(6) no .
F3 O2 3.013(6) no .
F3 N2 3.023(6) no .
F3 C11 3.553(8) no .
F3 C12 3.481(8) no .
O1 C6 3.377(7) no .
O1 C7 3.183(7) no .
O2 C12 2.855(8) no .
N2 C7 3.457(7) no .
C6 C7 3.198(8) no .
C6 C10 3.192(8) no .
C7 C8 3.184(8) no .
C8 C9 3.183(8) no .
C9 C10 3.216(8) no .
F1 C7 3.231(7) no 16_654
F1 C8 3.366(7) no 16_654
F1 C10 3.569(7) no 10_544
F2 C7 3.364(7) no 16_654
F2 C9 3.458(7) no 15_554
F2 C11 3.379(8) no 4_564
F3 F3 2.758(6) no 11_755
F3 C7 3.410(7) no 6_644
O1 N1 3.239(6) no 4_564
O2 C1 3.392(7) no 6_644
O2 C5 3.512(7) no 6_644
O2 C6 3.315(7) no 6_644
O2 C8 3.418(7) no 4_564
O2 C10 3.561(7) no 6_644
N1 O1 3.239(6) no 2_645
N1 C10 3.591(7) no 11_755
C1 O2 3.392(7) no 14_545
C5 O2 3.512(7) no 14_545
C6 O2 3.315(7) no 14_545
C7 F1 3.231(7) no 8_565
C7 F2 3.364(7) no 8_565
C7 F3 3.410(7) no 14_545
C8 F1 3.366(7) no 8_565
C8 O2 3.418(7) no 2_645
C9 F2 3.458(7) no 15_555
C10 F1 3.569(7) no 12_655
C10 O2 3.561(7) no 14_545
C10 N1 3.591(7) no 11_755
C11 F2 3.379(8) no 2_645
Ir1 H3 3.4443 no .
Ir1 H4 3.5881 no .
Ir1 H6 3.5769 no .
Ir1 H7 3.4180 no .
Ir1 H10 3.5419 no .
Ir1 H12 3.4492 no .
Ir1 H13 3.4210 no .
Ir1 H15 3.3656 no .
Ir1 H19 3.3010 no .
Ir1 H21 3.2626 no .
S2 H3 3.5239 no .
S2 H7 3.1737 no .
S2 H20 2.5985 no .
S2 H21 3.2021 no .
F1 H3 3.0617 no .
F1 H4 3.3038 no .
F3 H19 2.8688 no .
F3 H20 3.3060 no .
O1 H3 2.5275 no .
O1 H6 3.5649 no .
O1 H7 2.2964 no .
O2 H20 2.3477 no .
O2 H21 3.3764 no .
N1 H13 3.2439 no .
N1 H20 3.2530 no .
N1 H21 2.6546 no .
N2 H1 3.3154 no .
N2 H2 3.5061 no .
N2 H6 3.4434 no .
N2 H7 3.1273 no .
N2 H18 3.2614 no .
N2 H19 2.6878 no .
C1 H6 3.3477 no .
C1 H7 2.7495 no .
C1 H8 2.9751 no .
C1 H15 2.8606 no .
C1 H16 3.3684 no .
C1 H17 2.8503 no .
C2 H3 2.8610 no .
C2 H4 3.4033 no .
C2 H5 2.9203 no .
C2 H9 3.3337 no .
C2 H10 2.7576 no .
C2 H11 2.9622 no .
C3 H1 3.5925 no .
C3 H6 2.6825 no .
C3 H7 3.2888 no .
C3 H8 3.0636 no .
C3 H12 3.3462 no .
C3 H13 2.7430 no .
C3 H14 2.9959 no .
C4 H1 3.5853 no .
C4 H9 2.6998 no .
C4 H10 3.3077 no .
C4 H11 3.0891 no .
C4 H15 3.2701 no .
C4 H16 2.6871 no .
C4 H17 3.1599 no .
C5 H3 3.3329 no .
C5 H4 2.7196 no .
C5 H5 3.0769 no .
C5 H12 2.7279 no .
C5 H13 3.3340 no .
C5 H14 3.0666 no .
C6 H7 2.9710 no .
C6 H8 3.3704 no .
C6 H15 3.1418 no .
C6 H17 3.1646 no .
C7 H3 3.0431 no .
C7 H5 3.2965 no .
C7 H10 2.9510 no .
C7 H11 3.3901 no .
C8 H6 2.8255 no .
C8 H8 3.5680 no .
C8 H13 2.9214 no .
C8 H14 3.4047 no .
C9 H9 2.8098 no .
C9 H11 3.5887 no .
C9 H16 2.7973 no .
C10 H4 2.8293 no .
C10 H5 3.5863 no .
C10 H12 2.9070 no .
C10 H14 3.5278 no .
C12 H1 2.6829 no .
C12 H2 3.1049 no .
H1 H9 3.2662 no .
H1 H13 3.0518 no .
H1 H18 1.8998 no .
H1 H19 2.6117 no .
H1 H20 3.5159 no .
H1 H21 2.6108 no .
H2 H13 3.4687 no .
H2 H18 2.1172 no .
H2 H19 2.0183 no .
H2 H21 3.4577 no .
H3 H7 2.5395 no .
H3 H8 3.3109 no .
H4 H15 2.5587 no .
H4 H17 2.7844 no .
H5 H7 3.1835 no .
H5 H8 3.1867 no .
H5 H17 3.3137 no .
H6 H10 2.3415 no .
H6 H11 3.0720 no .
H8 H10 3.4432 no .
H8 H11 3.5174 no .
H9 H13 2.3038 no .
H9 H14 3.0604 no .
H10 H21 3.4483 no .
H11 H13 3.4375 no .
H11 H14 3.5581 no .
H12 H15 3.4996 no .
H12 H16 2.2807 no .
H12 H17 3.5724 no .
H14 H16 3.0697 no .
H18 H20 2.4017 no .
H18 H21 2.2995 no .
H19 H20 2.3037 no .
H19 H21 2.8254 no .
Ir1 H2 3.0732 no 11_755
S2 H1 3.1123 no 4_564
S2 H9 3.3213 no 4_564
F1 H6 2.7298 no 16_654
F1 H8 2.8919 no 16_654
F1 H10 3.0641 no 16_654
F1 H11 2.8458 no 16_654
F1 H16 3.1635 no 10_544
F1 H17 3.2984 no 10_544
F1 H19 3.4858 no 11_755
F2 H1 3.1833 no 4_564
F2 H5 2.8828 no 6_644
F2 H6 2.9466 no 16_654
F2 H8 2.9880 no 16_654
F2 H13 3.4965 no 15_554
F2 H14 2.6202 no 15_554
F2 H15 3.3200 no 10_544
F2 H16 3.4521 no 10_544
F2 H18 2.5041 no 4_564
F2 H21 3.4113 no 4_564
F3 H5 3.3586 no 6_644
F3 H8 2.5584 no 6_644
F3 H8 2.8446 no 16_654
O1 H1 2.3013 no 4_564
O1 H2 3.4424 no 4_564
O1 H9 2.9930 no 4_564
O1 H12 3.2239 no 10_544
O1 H13 3.1530 no 4_564
O1 H16 2.7598 no 10_544
O1 H18 3.5523 no 4_564
O2 H1 3.1510 no 4_564
O2 H4 3.4825 no 6_644
O2 H5 2.6586 no 6_644
O2 H9 3.0840 no 4_564
O2 H10 2.8603 no 4_564
O2 H17 2.7981 no 6_644
O2 H21 3.0064 no 4_564
N1 H2 3.2221 no 11_755
N1 H12 3.3689 no 11_755
N1 H15 3.2285 no 11_755
N1 H16 3.2002 no 11_755
C1 H20 3.5328 no 14_545
C3 H19 3.5188 no 14_545
C3 H20 3.3556 no 14_545
C4 H2 3.4682 no 11_755
C4 H20 3.0786 no 14_545
C5 H2 3.1356 no 11_755
C5 H20 3.1453 no 14_545
C6 H12 3.4999 no 10_544
C6 H14 3.0725 no 10_544
C6 H16 3.3005 no 10_544
C6 H21 3.0836 no 13_645
C7 H13 3.3601 no 4_564
C8 H4 3.5429 no 8_565
C8 H17 3.5248 no 13_655
C8 H18 3.4316 no 14_545
C8 H19 3.4218 no 14_545
C9 H2 3.5255 no 11_755
C9 H3 3.1970 no 12_655
C9 H5 3.3231 no 12_655
C9 H7 3.5600 no 2_645
C9 H12 3.1868 no 11_755
C9 H13 3.3940 no 11_755
C9 H20 3.5731 no 14_545
C10 H1 3.2901 no 11_755
C10 H2 2.8497 no 11_755
C10 H3 3.2490 no 12_655
C10 H10 3.5278 no 13_645
C10 H18 3.2116 no 11_755
C11 H11 3.1017 no 6_644
C11 H15 3.0577 no 11_755
C12 H4 3.4572 no 13_655
C12 H5 3.3350 no 13_655
C12 H14 3.5395 no 6_644
C13 H5 3.4563 no 6_644
C13 H6 3.2906 no 16_654
C13 H8 3.0983 no 16_654
C13 H18 3.5908 no 4_564
H1 S2 3.1123 no 2_645
H1 F2 3.1833 no 2_645
H1 O1 2.3013 no 2_645
H1 O2 3.1510 no 2_645
H1 C10 3.2901 no 11_755
H1 H12 3.1462 no 11_755
H1 H15 3.0316 no 11_755
H1 H16 2.7212 no 11_755
H2 Ir1 3.0732 no 11_755
H2 O1 3.4424 no 2_645
H2 N1 3.2221 no 11_755
H2 C4 3.4682 no 11_755
H2 C5 3.1356 no 11_755
H2 C9 3.5255 no 11_755
H2 C10 2.8497 no 11_755
H2 H2 2.8659 no 11_755
H2 H12 2.8418 no 11_755
H2 H15 2.5423 no 11_755
H2 H16 2.6005 no 11_755
H3 C9 3.1970 no 10_544
H3 C10 3.2490 no 10_544
H3 H12 2.7960 no 10_544
H3 H14 2.7785 no 10_544
H3 H16 2.4834 no 10_544
H3 H17 3.2422 no 10_544
H4 O2 3.4825 no 14_545
H4 C8 3.5429 no 16_654
H4 C12 3.4572 no 13_645
H4 H10 3.4135 no 16_654
H4 H11 3.0534 no 16_654
H4 H14 3.5903 no 10_544
H4 H16 3.4059 no 10_544
H4 H17 3.4639 no 10_544
H4 H20 3.3474 no 13_645
H4 H21 2.7352 no 13_645
H5 F2 2.8828 no 14_545
H5 F3 3.3586 no 14_545
H5 O2 2.6586 no 14_545
H5 C9 3.3231 no 10_544
H5 C12 3.3350 no 13_645
H5 C13 3.4563 no 14_545
H5 H12 3.3372 no 10_544
H5 H14 2.5204 no 10_544
H5 H20 3.2971 no 13_645
H5 H21 2.5801 no 13_645
H6 F1 2.7298 no 8_565
H6 F2 2.9466 no 8_565
H6 C13 3.2906 no 8_565
H6 H9 3.3931 no 4_564
H6 H13 3.5345 no 4_564
H6 H15 3.5538 no 13_655
H6 H17 3.2452 no 13_655
H7 C9 3.5600 no 4_564
H7 H9 3.1074 no 4_564
H7 H12 3.2625 no 10_544
H7 H13 2.6992 no 4_564
H8 F1 2.8919 no 8_565
H8 F2 2.9880 no 8_565
H8 F3 2.8446 no 8_565
H8 F3 2.5584 no 14_545
H8 C13 3.0983 no 8_565
H8 H13 3.3668 no 4_564
H9 S2 3.3213 no 2_645
H9 O1 2.9930 no 2_645
H9 O2 3.0840 no 2_645
H9 H6 3.3931 no 2_645
H9 H7 3.1074 no 2_645
H9 H18 3.5721 no 14_545
H10 F1 3.0641 no 8_565
H10 O2 2.8603 no 2_645
H10 C10 3.5278 no 13_655
H10 H4 3.4135 no 8_565
H10 H17 2.6141 no 13_655
H11 F1 2.8458 no 8_565
H11 C11 3.1017 no 14_545
H11 H4 3.0534 no 8_565
H11 H15 2.8643 no 8_565
H11 H18 2.7322 no 14_545
H11 H19 2.6210 no 14_545
H12 O1 3.2239 no 12_655
H12 N1 3.3689 no 11_755
H12 C6 3.4999 no 12_655
H12 C9 3.1868 no 11_755
H12 H1 3.1462 no 11_755
H12 H2 2.8418 no 11_755
H12 H3 2.7960 no 12_655
H12 H5 3.3372 no 12_655
H12 H7 3.2625 no 12_655
H12 H12 2.8133 no 11_755
H12 H13 2.6815 no 11_755
H13 F2 3.4965 no 15_555
H13 O1 3.1530 no 2_645
H13 C7 3.3601 no 2_645
H13 C9 3.3940 no 11_755
H13 H6 3.5345 no 2_645
H13 H7 2.6992 no 2_645
H13 H8 3.3668 no 2_645
H13 H12 2.6815 no 11_755
H13 H13 3.2872 no 11_755
H14 F2 2.6202 no 15_555
H14 C6 3.0725 no 12_655
H14 C12 3.5395 no 14_545
H14 H3 2.7785 no 12_655
H14 H4 3.5903 no 12_655
H14 H5 2.5204 no 12_655
H14 H18 3.1014 no 14_545
H14 H20 3.0766 no 14_545
H14 H21 3.4113 no 14_545
H15 F2 3.3200 no 12_655
H15 N1 3.2285 no 11_755
H15 C11 3.0577 no 11_755
H15 H1 3.0316 no 11_755
H15 H2 2.5423 no 11_755
H15 H6 3.5538 no 13_645
H15 H11 2.8643 no 16_654
H15 H18 2.4657 no 11_755
H15 H19 3.0802 no 11_755
H16 F1 3.1635 no 12_655
H16 F2 3.4521 no 12_655
H16 O1 2.7598 no 12_655
H16 N1 3.2002 no 11_755
H16 C6 3.3005 no 12_655
H16 H1 2.7212 no 11_755
H16 H2 2.6005 no 11_755
H16 H3 2.4834 no 12_655
H16 H4 3.4059 no 12_655
H16 H18 3.1275 no 11_755
H17 F1 3.2984 no 12_655
H17 O2 2.7981 no 14_545
H17 C8 3.5248 no 13_645
H17 H3 3.2422 no 12_655
H17 H4 3.4639 no 12_655
H17 H6 3.2452 no 13_645
H17 H10 2.6141 no 13_645
H17 H20 3.2430 no 14_545
H18 F2 2.5041 no 2_645
H18 O1 3.5523 no 2_645
H18 C8 3.4316 no 6_644
H18 C10 3.2116 no 11_755
H18 C13 3.5908 no 2_645
H18 H9 3.5721 no 6_644
H18 H11 2.7322 no 6_644
H18 H14 3.1014 no 6_644
H18 H15 2.4657 no 11_755
H18 H16 3.1275 no 11_755
H19 F1 3.4858 no 11_755
H19 C3 3.5188 no 6_644
H19 C8 3.4218 no 6_644
H19 H11 2.6210 no 6_644
H19 H15 3.0802 no 11_755
H20 C1 3.5328 no 6_644
H20 C3 3.3556 no 6_644
H20 C4 3.0786 no 6_644
H20 C5 3.1453 no 6_644
H20 C9 3.5731 no 6_644
H20 H4 3.3474 no 13_655
H20 H5 3.2971 no 13_655
H20 H14 3.0766 no 6_644
H20 H17 3.2430 no 6_644
H21 F2 3.4113 no 2_645
H21 O2 3.0064 no 2_645
H21 C6 3.0836 no 13_655
H21 H4 2.7352 no 13_655
H21 H5 2.5801 no 13_655
H21 H14 3.4113 no 6_644

loop_
_geom_torsion_atom_site_label_1
_geom_torsion_atom_site_label_2
_geom_torsion_atom_site_label_3
_geom_torsion_atom_site_label_4
_geom_torsion
_geom_torsion_publ_flag
N1 Ir1 N2 S2 148.5(4) no
N1 Ir1 N2 C12 -14.0(3) no
N2 Ir1 N1 C11 -13.8(3) no
N1 Ir1 C2 C1 -160.82(17) no
N1 Ir1 C2 C3 -41.2(4) no
N1 Ir1 C2 C7 81.6(4) no
C2 Ir1 N1 C11 -101.8(3) no
N1 Ir1 C3 C2 151.58(19) no
N1 Ir1 C3 C4 -88.7(2) no
N1 Ir1 C3 C8 30.2(4) no
C3 Ir1 N1 C11 -125.9(3) no
N1 Ir1 C4 C3 100.3(2) no
N1 Ir1 C4 C5 -142.9(2) no
N1 Ir1 C4 C9 -22.2(4) no
C4 Ir1 N1 C11 -164.8(3) no
N1 Ir1 C5 C1 168.05(16) no
N1 Ir1 C5 C4 50.5(3) no
N1 Ir1 C5 C10 -71.4(5) no
C5 Ir1 N1 C11 165.4(2) no
N2 Ir1 C1 C2 -71.3(3) no
N2 Ir1 C1 C5 172.87(17) no
N2 Ir1 C1 C6 52.2(4) no
C1 Ir1 N2 S2 -39.4(4) no
C1 Ir1 N2 C12 158.0(3) no
N2 Ir1 C2 C1 117.93(19) no
N2 Ir1 C2 C3 -122.4(2) no
N2 Ir1 C2 C7 0.3(4) no
C2 Ir1 N2 S2 -76.1(4) no
C2 Ir1 N2 C12 121.3(3) no
N2 Ir1 C3 C2 66.6(3) no
N2 Ir1 C3 C4 -173.65(17) no
N2 Ir1 C3 C8 -54.8(5) no
C3 Ir1 N2 S2 -109.9(4) no
C3 Ir1 N2 C12 87.6(3) no
N2 Ir1 C4 C3 12.3(5) no
N2 Ir1 C4 C5 129.1(4) no
N2 Ir1 C4 C9 -110.2(5) no
C4 Ir1 N2 S2 -118.1(4) no
C4 Ir1 N2 C12 79.4(5) no
N2 Ir1 C5 C1 -13.6(5) no
N2 Ir1 C5 C4 -131.1(3) no
N2 Ir1 C5 C10 107.0(5) no
C5 Ir1 N2 S2 -30.3(6) no
C5 Ir1 N2 C12 167.2(3) no
C1 Ir1 C2 C1 0.0(2) no
C1 Ir1 C2 C3 119.7(4) no
C1 Ir1 C2 C7 -117.6(5) no
C2 Ir1 C1 C2 0.0(2) no
C2 Ir1 C1 C5 -115.8(4) no
C2 Ir1 C1 C6 123.5(5) no
C1 Ir1 C3 C2 -37.3(2) no
C1 Ir1 C3 C4 82.5(3) no
C1 Ir1 C3 C8 -158.7(5) no
C3 Ir1 C1 C2 35.50(18) no
C3 Ir1 C1 C5 -80.3(2) no
C3 Ir1 C1 C6 159.0(5) no
C1 Ir1 C4 C3 -78.9(3) no
C1 Ir1 C4 C5 38.0(2) no
C1 Ir1 C4 C9 158.7(5) no
C4 Ir1 C1 C2 77.8(3) no
C4 Ir1 C1 C5 -38.1(2) no
C4 Ir1 C1 C6 -158.7(5) no
C1 Ir1 C5 C1 -0.0(2) no
C1 Ir1 C5 C4 -117.6(4) no
C1 Ir1 C5 C10 120.6(5) no
C5 Ir1 C1 C2 115.8(4) no
C5 Ir1 C1 C5 -0.0(2) no
C5 Ir1 C1 C6 -120.7(5) no
C2 Ir1 C3 C2 0.0(2) no
C2 Ir1 C3 C4 119.8(4) no
C2 Ir1 C3 C8 -121.4(6) no
C3 Ir1 C2 C1 -119.7(4) no
C3 Ir1 C2 C3 0.0(3) no
C3 Ir1 C2 C7 122.7(5) no
C2 Ir1 C4 C3 -35.7(2) no
C2 Ir1 C4 C5 81.2(3) no
C2 Ir1 C4 C9 -158.1(5) no
C4 Ir1 C2 C1 -82.9(3) no
C4 Ir1 C2 C3 36.7(2) no
C4 Ir1 C2 C7 159.5(5) no
C2 Ir1 C5 C1 38.74(18) no
C2 Ir1 C5 C4 -78.8(2) no
C2 Ir1 C5 C10 159.3(5) no
C5 Ir1 C2 C1 -39.07(18) no
C5 Ir1 C2 C3 80.6(3) no
C5 Ir1 C2 C7 -156.7(4) no
C3 Ir1 C4 C3 0.0(2) no
C3 Ir1 C4 C5 116.9(4) no
C3 Ir1 C4 C9 -122.5(5) no
C4 Ir1 C3 C2 -119.8(4) no
C4 Ir1 C3 C4 0.0(3) no
C4 Ir1 C3 C8 118.8(5) no
C3 Ir1 C5 C1 79.9(3) no
C3 Ir1 C5 C4 -37.66(19) no
C3 Ir1 C5 C10 -159.5(5) no
C5 Ir1 C3 C2 -81.0(3) no
C5 Ir1 C3 C4 38.75(19) no
C5 Ir1 C3 C8 157.6(5) no
C4 Ir1 C5 C1 117.6(4) no
C4 Ir1 C5 C4 0.0(3) no
C4 Ir1 C5 C10 -121.9(5) no
C5 Ir1 C4 C3 -116.9(4) no
C5 Ir1 C4 C5 0.0(2) no
C5 Ir1 C4 C9 120.7(5) no
O1 S2 N2 Ir1 49.4(4) no
O1 S2 N2 C12 -149.4(3) no
O1 S2 C13 F1 -48.0(5) no
O1 S2 C13 F2 72.2(4) no
O1 S2 C13 F3 -169.6(4) no
O2 S2 N2 Ir1 -174.5(3) no
O2 S2 N2 C12 -13.3(5) no
O2 S2 C13 F1 -169.5(4) no
O2 S2 C13 F2 -49.4(5) no
O2 S2 C13 F3 68.9(5) no
N2 S2 C13 F1 70.5(5) no
N2 S2 C13 F2 -169.3(4) no
N2 S2 C13 F3 -51.0(5) no
C13 S2 N2 Ir1 -61.4(4) no
C13 S2 N2 C12 99.8(4) no
Ir1 N1 C11 C12 39.6(5) no
Ir1 N2 C12 C11 40.1(6) no
S2 N2 C12 C11 -124.3(4) no
Ir1 C1 C2 Ir1 -0.000(18) no
Ir1 C1 C2 C3 -61.2(3) no
Ir1 C1 C2 C7 119.9(4) no
Ir1 C1 C5 Ir1 0.000(15) no
Ir1 C1 C5 C4 61.1(3) no
Ir1 C1 C5 C10 -125.1(5) no
C2 C1 C5 Ir1 -64.6(4) no
C2 C1 C5 C4 -3.5(5) no
C2 C1 C5 C10 170.4(4) no
C5 C1 C2 Ir1 62.9(4) no
C5 C1 C2 C3 1.7(5) no
C5 C1 C2 C7 -177.2(4) no
C6 C1 C2 Ir1 -126.0(5) no
C6 C1 C2 C3 172.8(4) no
C6 C1 C2 C7 -6.1(8) no
C6 C1 C5 Ir1 124.2(5) no
C6 C1 C5 C4 -174.7(4) no
C6 C1 C5 C10 -0.9(8) no
Ir1 C2 C3 Ir1 0.0 no
Ir1 C2 C3 C4 -57.4(3) no
Ir1 C2 C3 C8 125.9(5) no
C1 C2 C3 Ir1 58.3(4) no
C1 C2 C3 C4 0.9(6) no
C1 C2 C3 C8 -175.8(4) no
C7 C2 C3 Ir1 -122.8(5) no
C7 C2 C3 C4 179.7(5) no
C7 C2 C3 C8 3.1(8) no
Ir1 C3 C4 Ir1 0.0 no
Ir1 C3 C4 C5 -62.3(3) no
Ir1 C3 C4 C9 123.2(5) no
C2 C3 C4 Ir1 59.2(4) no
C2 C3 C4 C5 -3.1(6) no
C2 C3 C4 C9 -177.6(5) no
C8 C3 C4 Ir1 -124.1(6) no
C8 C3 C4 C5 173.6(5) no
C8 C3 C4 C9 -0.9(8) no
Ir1 C4 C5 Ir1 0.0 no
Ir1 C4 C5 C1 -60.8(3) no
Ir1 C4 C5 C10 125.4(5) no
C3 C4 C5 Ir1 64.9(4) no
C3 C4 C5 C1 4.1(6) no
C3 C4 C5 C10 -169.7(4) no
C9 C4 C5 Ir1 -120.7(6) no
C9 C4 C5 C1 178.5(5) no
C9 C4 C5 C10 4.7(8) no
N1 C11 C12 N2 -52.6(6) no
